data_4068474
loop_
_publ_author_name
'Appel, Aaron M.'
'Lee, Suh-Jane'
'Franz, James A.'
'DuBois, Daniel L.'
'Rakowski DuBois, M.'
'Twamley, Brendan'

_publ_section_title
;
 Determination of S&#x2212;H Bond Strengths in Dimolybdenum Tetrasulfide
 Complexes
;
_journal_issue 3
_journal_name_full Organometallics
_journal_page_first 749
_journal_paper_doi 10.1021/om800875n
_journal_volume 28
_journal_year 2009
_chemical_formula_moiety 'C20 H32 Mo2 S4'
_chemical_formula_sum 'C20 H32 Mo2 S4'
_chemical_formula_weight 592.58
_chemical_name_common '[Cp*Mo-mu-S-mu-SH]2'
_chemical_name_systematic
; 
 ? 
;
_space_group_IT_number 2
_symmetry_cell_setting triclinic
_symmetry_space_group_name_Hall '-P 1'
_symmetry_space_group_name_H-M 'P -1'
_atom_sites_solution_hydrogens geom
_atom_sites_solution_primary direct
_atom_sites_solution_secondary difmap
_audit_creation_method SHELXL-97
_cell_angle_alpha 102.598(2)
_cell_angle_beta 102.636(2)
_cell_angle_gamma 116.3370(10)
_cell_formula_units_Z 1
_cell_length_a 8.1827(8)
_cell_length_b 8.4976(8)
_cell_length_c 10.5613(10)
_cell_measurement_reflns_used 3678
_cell_measurement_temperature 296(2)
_cell_measurement_theta_max 27.05
_cell_measurement_theta_min 2.86
_cell_volume 599.04(10)
_computing_cell_refinement 'Bruker, 2006; SAINT+ v. 7.23a'
_computing_data_collection 'Bruker, 2001; SMART v. 5.630'
_computing_data_reduction 'Bruker, 2006; SAINT+ v. 7.23a'
_computing_molecular_graphics 'Bruker, 2003; XP, SHELXTL v. 6.14'
_computing_publication_material 'Bruker, 2003; XCIF, SHELXTL v. 6.14'
_computing_structure_refinement 'Bruker, 2003; XL, SHELXTL v. 6.14'
_computing_structure_solution 'Bruker, 2003; XS, SHELXTL v. 6.14'
_diffrn_ambient_temperature 296(2)
_diffrn_detector_area_resol_mean 8.3
_diffrn_measured_fraction_theta_full 1.000
_diffrn_measured_fraction_theta_max 1.000
_diffrn_measurement_device_type 'Bruker/Siemens SMART APEX'
_diffrn_measurement_method '\w scans'
_diffrn_radiation_monochromator graphite
_diffrn_radiation_source 'normal-focus sealed tube'
_diffrn_radiation_type MoK\a
_diffrn_radiation_wavelength 0.71073
_diffrn_reflns_av_R_equivalents 0.0321
_diffrn_reflns_av_sigmaI/netI 0.0343
_diffrn_reflns_limit_h_max 9
_diffrn_reflns_limit_h_min -9
_diffrn_reflns_limit_k_max 10
_diffrn_reflns_limit_k_min -10
_diffrn_reflns_limit_l_max 12
_diffrn_reflns_limit_l_min -12
_diffrn_reflns_number 8969
_diffrn_reflns_theta_full 25.25
_diffrn_reflns_theta_max 25.25
_diffrn_reflns_theta_min 2.12
_diffrn_standards_number 0
_exptl_absorpt_coefficient_mu 1.399
_exptl_absorpt_correction_T_max 0.9084
_exptl_absorpt_correction_T_min 0.7869
_exptl_absorpt_correction_type multi-scan
_exptl_absorpt_process_details 'SADABS-2004/1 ; Bruker, 2004'
_exptl_crystal_colour red
_exptl_crystal_density_diffrn 1.643
_exptl_crystal_density_method 'not measured'
_exptl_crystal_description needle
_exptl_crystal_F_000 300
_exptl_crystal_size_max 0.18
_exptl_crystal_size_mid 0.15
_exptl_crystal_size_min 0.07
_refine_diff_density_max 0.923
_refine_diff_density_min -0.516
_refine_diff_density_rms 0.097
_refine_ls_extinction_method none
_refine_ls_goodness_of_fit_ref 0.970
_refine_ls_hydrogen_treatment constr
_refine_ls_matrix_type full
_refine_ls_number_parameters 115
_refine_ls_number_reflns 2179
_refine_ls_number_restraints 1
_refine_ls_restrained_S_all 0.970
_refine_ls_R_factor_all 0.0476
_refine_ls_R_factor_gt 0.0423
_refine_ls_shift/su_max 0.000
_refine_ls_shift/su_mean 0.000
_refine_ls_structure_factor_coef Fsqd
_refine_ls_weighting_details 'calc w=1/[\s^2^(Fo^2^)+(0.0576P)^2^+1.6425P] where P=(Fo^2^+2Fc^2^)/3'
_refine_ls_weighting_scheme calc
_refine_ls_wR_factor_gt 0.1051
_refine_ls_wR_factor_ref 0.1086
_reflns_number_gt 1950
_reflns_number_total 2179
_reflns_threshold_expression I>2\s(I)
_cod_data_source_file om800875n_si_001.cif
_cod_data_source_block S4H2
_cod_depositor_comments
;
The following automatic conversions were performed:

'_symmetry_cell_setting' value 'Triclinic' changed to 'triclinic'
according to /home/saulius/struct/CIF-dictionaries/cif_core.dic
dictionary named 'cif_core.dic' version 2.4.2 from 2011-04-26.

Automatic conversion script
Id: cif_fix_values 1715 2011-07-08 13:25:40Z adriana 
;
_cod_original_sg_symbol_H-M P-1
_cod_database_code 4068474

loop_
_symmetry_equiv_pos_as_xyz
'x, y, z'
'-x, -y, -z'

loop_
_atom_site_label
_atom_site_type_symbol
_atom_site_fract_x
_atom_site_fract_y
_atom_site_fract_z
_atom_site_U_iso_or_equiv
_atom_site_adp_type
_atom_site_occupancy
_atom_site_symmetry_multiplicity
_atom_site_calc_flag
_atom_site_refinement_flags
_atom_site_disorder_assembly
_atom_site_disorder_group
Mo1 Mo 0.52365(6) 0.50444(6) 0.88438(4) 0.03929(17) Uani 1 1 d D . .
S1 S 0.7834(2) 0.6594(3) 1.09847(18) 0.0877(7) Uani 1 1 d . . .
S2A S 0.5630(16) 0.2846(12) 0.9898(13) 0.082(3) Uani 0.50 1 d PD . 1
H21 H 0.7324 0.3295 1.0657 0.124 Uiso 0.50 1 d P A 1
S2B S 0.4807(16) 0.2357(12) 0.9567(13) 0.082(3) Uani 0.50 1 d PD . 2
H22 H 0.3157 0.0870 0.8817 0.124 Uiso 0.50 1 d P B 2
C1A C 0.716(3) 0.617(3) 0.7513(16) 0.0484(17) Uani 0.50 1 d P C 1
C2A C 0.655(3) 0.424(3) 0.7239(14) 0.0484(17) Uani 0.50 1 d P C 1
C3A C 0.455(2) 0.333(2) 0.6579(13) 0.0484(17) Uani 0.50 1 d P C 1
C4A C 0.3835(19) 0.457(2) 0.6490(12) 0.0484(17) Uani 0.50 1 d P C 1
C5A C 0.556(3) 0.646(2) 0.7166(13) 0.0484(17) Uani 0.50 1 d P C 1
C1A' C 0.936(3) 0.777(3) 0.8236(18) 0.087(2) Uani 0.50 1 d P C 1
H1A H 0.9511 0.8899 0.8092 0.130 Uiso 0.50 1 calc PR C 1
H1B H 1.0141 0.7398 0.7847 0.130 Uiso 0.50 1 calc PR C 1
H1C H 0.9767 0.8004 0.9215 0.130 Uiso 0.50 1 calc PR C 1
C2A' C 0.783(3) 0.342(3) 0.7387(18) 0.087(2) Uani 0.50 1 d P C 1
H2A H 0.7926 0.2986 0.6505 0.130 Uiso 0.50 1 calc PR C 1
H2B H 0.7273 0.2389 0.7696 0.130 Uiso 0.50 1 calc PR C 1
H2C H 0.9105 0.4370 0.8056 0.130 Uiso 0.50 1 calc PR C 1
C3A' C 0.316(3) 0.115(2) 0.5893(17) 0.087(2) Uani 0.50 1 d P C 1
H3A H 0.2819 0.0773 0.4903 0.130 Uiso 0.50 1 calc PR C 1
H3B H 0.1988 0.0791 0.6107 0.130 Uiso 0.50 1 calc PR C 1
H3C H 0.3801 0.0546 0.6248 0.130 Uiso 0.50 1 calc PR C 1
C4A' C 0.178(3) 0.413(3) 0.5803(16) 0.087(2) Uani 0.50 1 d P C 1
H4A H 0.1599 0.4150 0.4879 0.130 Uiso 0.50 1 calc PR C 1
H4B H 0.1578 0.5048 0.6335 0.130 Uiso 0.50 1 calc PR C 1
H4C H 0.0862 0.2899 0.5756 0.130 Uiso 0.50 1 calc PR C 1
C5A' C 0.575(3) 0.831(2) 0.7345(17) 0.087(2) Uani 0.50 1 d P C 1
H5A H 0.6266 0.8782 0.6689 0.130 Uiso 0.50 1 calc PR C 1
H5B H 0.6614 0.9167 0.8273 0.130 Uiso 0.50 1 calc PR C 1
H5C H 0.4485 0.8175 0.7190 0.130 Uiso 0.50 1 calc PR C 1
C1B C 0.748(3) 0.604(3) 0.7701(17) 0.0521(18) Uani 0.50 1 d P C 2
C2B C 0.616(3) 0.413(3) 0.6961(15) 0.0521(18) Uani 0.50 1 d P C 2
C3B C 0.419(2) 0.367(2) 0.6426(13) 0.0521(18) Uani 0.50 1 d P C 2
C4B C 0.439(2) 0.554(3) 0.6772(14) 0.0521(18) Uani 0.50 1 d P C 2
C5B C 0.639(2) 0.687(2) 0.7511(13) 0.0521(18) Uani 0.50 1 d P C 2
C1B' C 0.965(3) 0.705(3) 0.8293(18) 0.090(2) Uani 0.50 1 d P C 2
H1D H 1.0164 0.7381 0.7596 0.136 Uiso 0.50 1 calc PR C 2
H1E H 1.0051 0.6248 0.8596 0.136 Uiso 0.50 1 calc PR C 2
H1F H 1.0132 0.8170 0.9071 0.136 Uiso 0.50 1 calc PR C 2
C2B' C 0.692(3) 0.273(3) 0.6911(19) 0.090(2) Uani 0.50 1 d P C 2
H2D H 0.7552 0.2774 0.6240 0.136 Uiso 0.50 1 calc PR C 2
H2E H 0.5846 0.1479 0.6651 0.136 Uiso 0.50 1 calc PR C 2
H2F H 0.7845 0.3092 0.7812 0.136 Uiso 0.50 1 calc PR C 2
C3B' C 0.252(3) 0.172(3) 0.5633(18) 0.090(2) Uani 0.50 1 d P C 2
H3D H 0.2407 0.1379 0.4677 0.136 Uiso 0.50 1 calc PR C 2
H3E H 0.1336 0.1649 0.5694 0.136 Uiso 0.50 1 calc PR C 2
H3F H 0.2737 0.0875 0.6016 0.136 Uiso 0.50 1 calc PR C 2
C4B' C 0.260(3) 0.564(3) 0.6230(17) 0.090(2) Uani 0.50 1 d P C 2
H4D H 0.2277 0.5412 0.5252 0.136 Uiso 0.50 1 calc PR C 2
H4E H 0.2854 0.6872 0.6708 0.136 Uiso 0.50 1 calc PR C 2
H4F H 0.1535 0.4712 0.6383 0.136 Uiso 0.50 1 calc PR C 2
C5B' C 0.715(3) 0.902(2) 0.7952(18) 0.090(2) Uani 0.50 1 d P C 2
H5D H 0.7605 0.9472 0.7268 0.136 Uiso 0.50 1 calc PR C 2
H5E H 0.8201 0.9680 0.8837 0.136 Uiso 0.50 1 calc PR C 2
H5F H 0.6103 0.9224 0.8021 0.136 Uiso 0.50 1 calc PR C 2

loop_
_atom_site_aniso_label
_atom_site_aniso_U_11
_atom_site_aniso_U_22
_atom_site_aniso_U_33
_atom_site_aniso_U_23
_atom_site_aniso_U_13
_atom_site_aniso_U_12
Mo1 0.0420(3) 0.0440(3) 0.0376(3) 0.01829(19) 0.01668(19) 0.0241(2)
S1 0.0440(8) 0.1295(17) 0.0544(10) 0.0377(10) 0.0142(7) 0.0166(9)
S2A 0.151(9) 0.083(4) 0.068(5) 0.044(4) 0.060(5) 0.087(5)
S2B 0.151(9) 0.083(4) 0.068(5) 0.044(4) 0.060(5) 0.087(5)
C1A 0.061(5) 0.064(3) 0.039(3) 0.026(3) 0.021(3) 0.043(3)
C2A 0.061(5) 0.064(3) 0.039(3) 0.026(3) 0.021(3) 0.043(3)
C3A 0.061(5) 0.064(3) 0.039(3) 0.026(3) 0.021(3) 0.043(3)
C4A 0.061(5) 0.064(3) 0.039(3) 0.026(3) 0.021(3) 0.043(3)
C5A 0.061(5) 0.064(3) 0.039(3) 0.026(3) 0.021(3) 0.043(3)
C1A' 0.106(6) 0.101(6) 0.078(5) 0.044(4) 0.048(4) 0.062(5)
C2A' 0.106(6) 0.101(6) 0.078(5) 0.044(4) 0.048(4) 0.062(5)
C3A' 0.106(6) 0.101(6) 0.078(5) 0.044(4) 0.048(4) 0.062(5)
C4A' 0.106(6) 0.101(6) 0.078(5) 0.044(4) 0.048(4) 0.062(5)
C5A' 0.106(6) 0.101(6) 0.078(5) 0.044(4) 0.048(4) 0.062(5)
C1B 0.049(4) 0.070(4) 0.040(3) 0.028(3) 0.018(3) 0.030(3)
C2B 0.049(4) 0.070(4) 0.040(3) 0.028(3) 0.018(3) 0.030(3)
C3B 0.049(4) 0.070(4) 0.040(3) 0.028(3) 0.018(3) 0.030(3)
C4B 0.049(4) 0.070(4) 0.040(3) 0.028(3) 0.018(3) 0.030(3)
C5B 0.049(4) 0.070(4) 0.040(3) 0.028(3) 0.018(3) 0.030(3)
C1B' 0.097(6) 0.109(6) 0.083(5) 0.044(4) 0.046(4) 0.056(5)
C2B' 0.097(6) 0.109(6) 0.083(5) 0.044(4) 0.046(4) 0.056(5)
C3B' 0.097(6) 0.109(6) 0.083(5) 0.044(4) 0.046(4) 0.056(5)
C4B' 0.097(6) 0.109(6) 0.083(5) 0.044(4) 0.046(4) 0.056(5)
C5B' 0.097(6) 0.109(6) 0.083(5) 0.044(4) 0.046(4) 0.056(5)

loop_
_atom_type_symbol
_atom_type_description
_atom_type_scat_dispersion_real
_atom_type_scat_dispersion_imag
_atom_type_scat_source
C C 0.0033 0.0016 'International Tables Vol C Tables 4.2.6.8 and 6.1.1.4'
H H 0.0000 0.0000 'International Tables Vol C Tables 4.2.6.8 and 6.1.1.4'
Mo Mo -1.6832 0.6857 'International Tables Vol C Tables 4.2.6.8 and 6.1.1.4'
S S 0.1246 0.1234 'International Tables Vol C Tables 4.2.6.8 and 6.1.1.4'

loop_
_geom_angle_atom_site_label_1
_geom_angle_atom_site_label_2
_geom_angle_atom_site_label_3
_geom_angle
_geom_angle_site_symmetry_1
_geom_angle_site_symmetry_3
C3A Mo1 C2A 34.6(5) . .
C3A Mo1 C1A 56.1(7) . .
C2A Mo1 C1A 35.2(8) . .
C3A Mo1 C4A 35.5(4) . .
C2A Mo1 C4A 60.0(4) . .
C1A Mo1 C4A 57.9(5) . .
C3A Mo1 C5A 59.0(5) . .
C2A Mo1 C5A 60.8(5) . .
C1A Mo1 C5A 35.2(4) . .
C4A Mo1 C5A 36.2(4) . .
C3A Mo1 S1 138.2(4) . .
C2A Mo1 S1 104.4(4) . .
C1A Mo1 S1 96.1(4) . .
C4A Mo1 S1 152.6(4) . .
C5A Mo1 S1 117.5(4) . .
C3A Mo1 S1 99.8(4) . 2_667
C2A Mo1 S1 131.5(5) . 2_667
C1A Mo1 S1 150.2(4) . 2_667
C4A Mo1 S1 92.3(3) . 2_667
C5A Mo1 S1 119.7(4) . 2_667
S1 Mo1 S1 113.55(5) . 2_667
C3A Mo1 C3B 12.9(4) . .
C2A Mo1 C3B 43.3(5) . .
C1A Mo1 C3B 56.1(5) . .
C4A Mo1 C3B 22.6(4) . .
C5A Mo1 C3B 50.1(5) . .
S1 Mo1 C3B 147.4(4) . .
S1 Mo1 C3B 96.4(3) 2_667 .
C3A Mo1 C4B 48.6(4) . .
C2A Mo1 C4B 64.3(5) . .
C1A Mo1 C4B 50.4(5) . .
C4A Mo1 C4B 17.0(4) . .
C5A Mo1 C4B 20.9(4) . .
S1 Mo1 C4B 138.2(5) . .
S1 Mo1 C4B 101.2(4) 2_667 .
C3B Mo1 C4B 36.8(5) . .
C3A Mo1 C2B 27.2(6) . .
C2A Mo1 C2B 8.2(6) . .
C1A Mo1 C2B 35.7(6) . .
C4A Mo1 C2B 52.0(5) . .
C5A Mo1 C2B 56.2(5) . .
S1 Mo1 C2B 112.4(4) . .
S1 Mo1 C2B 126.0(5) 2_667 .
C3B Mo1 C2B 35.1(4) . .
C4B Mo1 C2B 57.3(5) . .
C3A Mo1 C5B 65.3(5) . .
C2A Mo1 C5B 57.5(6) . .
C1A Mo1 C5B 25.5(5) . .
C4A Mo1 C5B 49.1(4) . .
C5A Mo1 C5B 14.3(4) . .
S1 Mo1 C5B 103.9(3) . .
S1 Mo1 C5B 133.3(4) 2_667 .
C3B Mo1 C5B 59.1(5) . .
C4B Mo1 C5B 34.9(4) . .
C2B Mo1 C5B 55.1(6) . .
C3A Mo1 C1B 58.0(6) . .
C2A Mo1 C1B 31.5(6) . .
C1A Mo1 C1B 8.8(5) . .
C4A Mo1 C1B 64.9(5) . .
C5A Mo1 C1B 44.0(4) . .
S1 Mo1 C1B 90.0(4) . .
S1 Mo1 C1B 156.3(4) 2_667 .
C3B Mo1 C1B 60.1(6) . .
C4B Mo1 C1B 58.8(4) . .
C2B Mo1 C1B 34.2(8) . .
C5B Mo1 C1B 33.7(5) . .
Mo1 S1 Mo1 66.45(5) . 2_667
Mo1 S2A Mo1 62.9(2) 2_667 .
Mo1 S2A H21 107.1 2_667 .
Mo1 S2A H21 119.7 . .
Mo1 S2A H22 98.6 2_667 .
Mo1 S2A H22 93.7 . .
H21 S2A H22 144.4 . .
Mo1 S2B Mo1 62.4(2) . 2_667
Mo1 S2B H21 99.4 . .
Mo1 S2B H21 89.7 2_667 .
Mo1 S2B H22 111.8 . .
Mo1 S2B H22 116.9 2_667 .
H21 S2B H22 145.6 . .
C2A C1A C5A 112.5(18) . .
C2A C1A C1A' 122.5(15) . .
C5A C1A C1A' 124.8(16) . .
C2A C1A Mo1 71.0(11) . .
C5A C1A Mo1 71.7(8) . .
C1A' C1A Mo1 120.8(10) . .
C3A C2A C1A 103.5(14) . .
C3A C2A C2A' 128.8(16) . .
C1A C2A C2A' 126.8(18) . .
C3A C2A Mo1 71.8(9) . .
C1A C2A Mo1 73.8(11) . .
C2A' C2A Mo1 127.1(10) . .
C2A C3A C4A 113.7(14) . .
C2A C3A C3A' 125.0(13) . .
C4A C3A C3A' 121.2(14) . .
C2A C3A Mo1 73.6(8) . .
C4A C3A Mo1 74.2(7) . .
C3A' C3A Mo1 123.6(9) . .
C5A C4A C3A 105.3(12) . .
C5A C4A C4A' 124.9(15) . .
C3A C4A C4A' 129.7(16) . .
C5A C4A Mo1 71.6(6) . .
C3A C4A Mo1 70.3(7) . .
C4A' C4A Mo1 124.7(9) . .
C4A C5A C1A 104.6(12) . .
C4A C5A C5A' 130.3(15) . .
C1A C5A C5A' 124.7(17) . .
C4A C5A Mo1 72.3(7) . .
C1A C5A Mo1 73.0(7) . .
C5A' C5A Mo1 124.0(9) . .
C1A C1A' H1A 109.5 . .
C1A C1A' H1B 109.5 . .
H1A C1A' H1B 109.5 . .
C1A C1A' H1C 109.5 . .
H1A C1A' H1C 109.5 . .
H1B C1A' H1C 109.5 . .
C2A C2A' H2A 109.5 . .
C2A C2A' H2B 109.5 . .
H2A C2A' H2B 109.5 . .
C2A C2A' H2C 109.5 . .
H2A C2A' H2C 109.5 . .
H2B C2A' H2C 109.5 . .
C3A C3A' H3A 109.5 . .
C3A C3A' H3B 109.5 . .
H3A C3A' H3B 109.5 . .
C3A C3A' H3C 109.5 . .
H3A C3A' H3C 109.5 . .
H3B C3A' H3C 109.5 . .
C4A C4A' H4A 109.5 . .
C4A C4A' H4B 109.5 . .
H4A C4A' H4B 109.5 . .
C4A C4A' H4C 109.5 . .
H4A C4A' H4C 109.5 . .
H4B C4A' H4C 109.5 . .
C5A C5A' H5A 109.5 . .
C5A C5A' H5B 109.5 . .
H5A C5A' H5B 109.5 . .
C5A C5A' H5C 109.5 . .
H5A C5A' H5C 109.5 . .
H5B C5A' H5C 109.5 . .
C5B C1B C2B 104.7(15) . .
C5B C1B C1B' 125.4(17) . .
C2B C1B C1B' 128.6(18) . .
C5B C1B Mo1 72.6(8) . .
C2B C1B Mo1 73.4(12) . .
C1B' C1B Mo1 128.7(11) . .
C1B C2B C3B 113.4(17) . .
C1B C2B C2B' 118.8(16) . .
C3B C2B C2B' 127.6(17) . .
C1B C2B Mo1 72.4(11) . .
C3B C2B Mo1 71.1(9) . .
C2B' C2B Mo1 120.3(10) . .
C2B C3B C4B 102.4(13) . .
C2B C3B C3B' 123.2(17) . .
C4B C3B C3B' 134.2(16) . .
C2B C3B Mo1 73.8(8) . .
C4B C3B Mo1 71.4(7) . .
C3B' C3B Mo1 122.3(9) . .
C5B C4B C3B 106.7(12) . .
C5B C4B C4B' 135.2(18) . .
C3B C4B C4B' 118.0(17) . .
C5B C4B Mo1 73.1(7) . .
C3B C4B Mo1 71.8(6) . .
C4B' C4B Mo1 123.1(9) . .
C1B C5B C4B 112.4(15) . .
C1B C5B C5B' 127.4(14) . .
C4B C5B C5B' 120.1(16) . .
C1B C5B Mo1 73.7(9) . .
C4B C5B Mo1 72.0(7) . .
C5B' C5B Mo1 124.3(9) . .
C1B C1B' H1D 109.5 . .
C1B C1B' H1E 109.5 . .
H1D C1B' H1E 109.5 . .
C1B C1B' H1F 109.5 . .
H1D C1B' H1F 109.5 . .
H1E C1B' H1F 109.5 . .
C2B C2B' H2D 109.5 . .
C2B C2B' H2E 109.5 . .
H2D C2B' H2E 109.5 . .
C2B C2B' H2F 109.5 . .
H2D C2B' H2F 109.5 . .
H2E C2B' H2F 109.5 . .
C3B C3B' H3D 109.5 . .
C3B C3B' H3E 109.5 . .
H3D C3B' H3E 109.5 . .
C3B C3B' H3F 109.5 . .
H3D C3B' H3F 109.5 . .
H3E C3B' H3F 109.5 . .
C4B C4B' H4D 109.5 . .
C4B C4B' H4E 109.5 . .
H4D C4B' H4E 109.5 . .
C4B C4B' H4F 109.5 . .
H4D C4B' H4F 109.5 . .
H4E C4B' H4F 109.5 . .
C5B C5B' H5D 109.5 . .
C5B C5B' H5E 109.5 . .
H5D C5B' H5E 109.5 . .
C5B C5B' H5F 109.5 . .
H5D C5B' H5F 109.5 . .
H5E C5B' H5F 109.5 . .

loop_
_geom_bond_atom_site_label_1
_geom_bond_atom_site_label_2
_geom_bond_distance
_geom_bond_site_symmetry_2
Mo1 C3A 2.307(13) .
Mo1 C2A 2.330(18) .
Mo1 C1A 2.366(18) .
Mo1 C4A 2.358(11) .
Mo1 C5A 2.349(12) .
Mo1 S1 2.3409(17) .
Mo1 S1 2.3433(17) 2_667
Mo1 C3B 2.339(13) .
Mo1 C4B 2.333(11) .
Mo1 C2B 2.373(18) .
Mo1 C5B 2.347(12) .
Mo1 C1B 2.360(17) .
S1 Mo1 2.3433(17) 2_667
S2A Mo1 2.446(15) 2_667
S2A H21 1.2730 .
S2A H22 1.8320 .
S2B Mo1 2.484(14) 2_667
S2B H21 1.8190 .
S2B H22 1.2766 .
C1A C2A 1.42(3) .
C1A C5A 1.427(18) .
C1A C1A' 1.56(3) .
C2A C3A 1.38(2) .
C2A C2A' 1.49(2) .
C3A C4A 1.422(16) .
C3A C3A' 1.56(2) .
C4A C5A 1.460(19) .
C4A C4A' 1.51(2) .
C5A C5A' 1.47(2) .
C1A' H1A 0.9600 .
C1A' H1B 0.9600 .
C1A' H1C 0.9600 .
C2A' H2A 0.9600 .
C2A' H2B 0.9600 .
C2A' H2C 0.9600 .
C3A' H3A 0.9600 .
C3A' H3B 0.9600 .
C3A' H3C 0.9600 .
C4A' H4A 0.9600 .
C4A' H4B 0.9600 .
C4A' H4C 0.9600 .
C5A' H5A 0.9600 .
C5A' H5B 0.9600 .
C5A' H5C 0.9600 .
C1B C5B 1.37(2) .
C1B C2B 1.39(3) .
C1B C1B' 1.49(3) .
C2B C3B 1.423(19) .
C2B C2B' 1.56(3) .
C3B C4B 1.47(2) .
C3B C3B' 1.48(2) .
C4B C5B 1.405(18) .
C4B C4B' 1.50(2) .
C5B C5B' 1.56(2) .
C1B' H1D 0.9600 .
C1B' H1E 0.9600 .
C1B' H1F 0.9600 .
C2B' H2D 0.9600 .
C2B' H2E 0.9600 .
C2B' H2F 0.9600 .
C3B' H3D 0.9600 .
C3B' H3E 0.9600 .
C3B' H3F 0.9600 .
C4B' H4D 0.9600 .
C4B' H4E 0.9600 .
C4B' H4F 0.9600 .
C5B' H5D 0.9600 .
C5B' H5E 0.9600 .
C5B' H5F 0.9600 .
